data_4108272
loop_
_publ_author_name
'Hiroyasu Furukawa'
'Jaheon Kim'
'Nathan W. Ockwig'
'Michael O'Keeffe'
'Omar M. Yaghi'

_publ_contact_author_address
; 
Department of Chemistry and Biochemistry
University of Caligornia-Los Angeles 
Los Angeles, CA 90095 
USA 
;
_publ_contact_author_email yaghi@chem.ucla.edu
_publ_contact_author_name 'Professor Omar M. Yaghi'
_publ_section_title
;
 Control of Vertex Geometry, Structure Dimensionality, Functionality, and
 Pore Metrics in the Reticular Synthesis of Crystalline Metal-Organic
 Frameworks and Polyhedra
;
_journal_name_full 'Journal of the American Chemical Society'
_journal_page_first 11650
_journal_page_last 11661
_journal_paper_doi 10.1021/ja803783c
_journal_volume 130
_journal_year 2008
_chemical_formula_moiety 'C60 H50 Cu2 N4 O11'
_chemical_formula_sum 'C60 H50 Cu2 N4 O11'
_chemical_formula_weight 1130.12
_chemical_name_common MOF-116
_chemical_name_systematic
; 
 ? 
;
_space_group_IT_number 12
_symmetry_cell_setting monoclinic
_symmetry_space_group_name_Hall '-C 2y'
_symmetry_space_group_name_H-M 'C 1 2/m 1'
_atom_sites_solution_hydrogens geom
_atom_sites_solution_primary direct
_atom_sites_solution_secondary difmap
_audit_creation_method SHELXL-97
_cell_angle_alpha 90.00
_cell_angle_beta 93.442(4)
_cell_angle_gamma 90.00
_cell_formula_units_Z 2
_cell_length_a 13.7184(13)
_cell_length_b 20.3881(18)
_cell_length_c 9.3906(9)
_cell_measurement_reflns_used 2785
_cell_measurement_temperature 233(2)
_cell_measurement_theta_max 27.31
_cell_measurement_theta_min 2.74
_cell_volume 2621.7(4)
_computing_cell_refinement 'Bruker SAINT'
_computing_data_collection 'Bruker SMART'
_computing_data_reduction 'Bruker SAINT'
_computing_molecular_graphics 'Bruker SHELXTL'
_computing_publication_material 'Bruker SHELXTL'
_computing_structure_refinement 'SHELXL-97 (Sheldrick, 1997)'
_computing_structure_solution 'SHELXS-97 (Sheldrick, 1990)'
_diffrn_ambient_temperature 233(2)
_diffrn_measured_fraction_theta_full 0.909
_diffrn_measured_fraction_theta_max 0.909
_diffrn_measurement_device_type 'Bruker SMART APEX'
_diffrn_measurement_method 'phi and omega scans'
_diffrn_radiation_monochromator graphite
_diffrn_radiation_source 'fine-focus sealed tube'
_diffrn_radiation_type MoK\a
_diffrn_radiation_wavelength 0.71073
_diffrn_reflns_av_R_equivalents 0.0314
_diffrn_reflns_av_sigmaI/netI 0.0340
_diffrn_reflns_limit_h_max 17
_diffrn_reflns_limit_h_min -17
_diffrn_reflns_limit_k_max 24
_diffrn_reflns_limit_k_min -25
_diffrn_reflns_limit_l_max 11
_diffrn_reflns_limit_l_min -11
_diffrn_reflns_number 11650
_diffrn_reflns_theta_full 27.41
_diffrn_reflns_theta_max 27.41
_diffrn_reflns_theta_min 1.79
_diffrn_standards_decay_% none
_exptl_absorpt_coefficient_mu 0.879
_exptl_absorpt_correction_type empirical
_exptl_absorpt_process_details
;
SADABS
Tmin/Tmax ratio 0.788702
;
_exptl_crystal_colour green
_exptl_crystal_density_diffrn 1.432
_exptl_crystal_description block
_exptl_crystal_F_000 1168
_exptl_crystal_size_max 0.22
_exptl_crystal_size_mid 0.17
_exptl_crystal_size_min 0.16
_refine_diff_density_max 0.905
_refine_diff_density_min -0.706
_refine_diff_density_rms 0.150
_refine_ls_extinction_method none
_refine_ls_goodness_of_fit_ref 1.002
_refine_ls_hydrogen_treatment constr
_refine_ls_matrix_type full
_refine_ls_number_parameters 232
_refine_ls_number_reflns 2796
_refine_ls_number_restraints 274
_refine_ls_restrained_S_all 1.449
_refine_ls_R_factor_all 0.1111
_refine_ls_R_factor_gt 0.0821
_refine_ls_shift/su_max 0.247
_refine_ls_shift/su_mean 0.058
_refine_ls_structure_factor_coef Fsqd
_refine_ls_weighting_details 'calc w=1/[\s^2^(Fo^2^)+(0.2000P)^2^+0.0000P] where P=(Fo^2^+2Fc^2^)/3'
_refine_ls_weighting_scheme calc
_refine_ls_wR_factor_gt 0.2300
_refine_ls_wR_factor_ref 0.2606
_reflns_number_gt 1909
_reflns_number_total 2796
_reflns_threshold_expression >2sigma(I)
_cod_data_source_file ja803783c_si_010.cif
_cod_data_source_block MOF-116
_cod_database_code 4108272

loop_
_symmetry_equiv_pos_as_xyz
'x, y, z'
'-x, y, -z'
'x+1/2, y+1/2, z'
'-x+1/2, y+1/2, -z'
'-x, -y, -z'
'x, -y, z'
'-x+1/2, -y+1/2, -z'
'x+1/2, -y+1/2, z'

loop_
_atom_site_label
_atom_site_type_symbol
_atom_site_fract_x
_atom_site_fract_y
_atom_site_fract_z
_atom_site_U_iso_or_equiv
_atom_site_adp_type
_atom_site_occupancy
_atom_site_symmetry_multiplicity
_atom_site_calc_flag
_atom_site_refinement_flags
Cu1 Cu 0.57449(8) 0.5000 -0.08296(11) 0.0637(6) Uani 1 2 d S
O1 O 0.5007(5) 0.5676(3) 0.1912(6) 0.0946(18) Uani 1 1 d .
O2 O 0.6253(4) 0.5673(3) 0.0508(7) 0.0900(16) Uani 1 1 d .
C1 C 0.5827(7) 0.5858(3) 0.1563(9) 0.084(2) Uani 1 1 d .
C2 C 0.6368(8) 0.6357(4) 0.2540(10) 0.111(3) Uani 1 1 d D
C3 C 0.5917(13) 0.6805(8) 0.3213(18) 0.151(13) Uani 0.50 1 d PD
H3 H 0.5230 0.6811 0.3137 0.181 Uiso 0.50 1 calc PR
C4 C 0.6402(13) 0.7279(11) 0.404(3) 0.147(12) Uani 0.50 1 d PD
H4 H 0.6046 0.7645 0.4324 0.177 Uiso 0.50 1 calc PR
C5 C 0.7308(10) 0.7245(5) 0.4447(12) 0.136(5) Uani 1 1 d D
C6 C 0.7946(11) 0.6819(11) 0.359(2) 0.125(8) Uani 0.50 1 d PD
C7 C 0.8997(14) 0.6829(17) 0.371(4) 0.23(2) Uani 0.50 1 d PD
H7 H 0.9330 0.7119 0.4351 0.273 Uiso 0.50 1 calc PR
C8 C 0.9510(18) 0.6405(17) 0.288(4) 0.24(2) Uani 0.50 1 d PD
H8 H 1.0192 0.6454 0.2933 0.287 Uiso 0.50 1 calc PR
C9 C 0.9127(17) 0.5912(18) 0.198(4) 0.206(19) Uani 0.50 1 d PD
H9 H 0.9506 0.5628 0.1452 0.247 Uiso 0.50 1 calc PR
C10 C 0.8118(15) 0.5894(11) 0.196(3) 0.145(10) Uani 0.50 1 d PD
H10 H 0.7815 0.5549 0.1440 0.174 Uiso 0.50 1 calc PR
C11 C 0.7472(10) 0.6337(9) 0.265(2) 0.110(7) Uani 0.50 1 d PD
C12 C 0.6254(18) 0.6284(13) 0.4028(19) 0.158(12) Uani 0.50 1 d PD
H12 H 0.5928 0.5917 0.4376 0.190 Uiso 0.50 1 calc PR
C13 C 0.6636(16) 0.6771(12) 0.497(2) 0.144(11) Uani 0.50 1 d PD
H13 H 0.6458 0.6786 0.5925 0.173 Uiso 0.50 1 calc PR
C14 C 0.7020(13) 0.7417(7) 0.3137(16) 0.111(7) Uani 0.50 1 d PD
C15 C 0.742(2) 0.7994(10) 0.269(2) 0.182(15) Uani 0.50 1 d PD
H15 H 0.7668 0.8309 0.3341 0.218 Uiso 0.50 1 calc PR
C16 C 0.743(3) 0.8094(11) 0.123(2) 0.23(2) Uani 0.50 1 d PD
H16 H 0.7703 0.8486 0.0906 0.274 Uiso 0.50 1 calc PR
C17 C 0.706(3) 0.7647(12) 0.021(2) 0.23(4) Uani 0.50 1 d PD
H17 H 0.7105 0.7721 -0.0768 0.280 Uiso 0.50 1 calc PR
C18 C 0.663(2) 0.7083(10) 0.0731(19) 0.193(18) Uani 0.50 1 d PD
H18 H 0.6329 0.6786 0.0074 0.232 Uiso 0.50 1 calc PR
C19 C 0.6617(17) 0.6941(7) 0.2184(17) 0.119(8) Uani 0.50 1 d PD
N1 N 0.6868(11) 0.5000 -0.2368(15) 0.111(4) Uani 1 2 d SD
C20 C 0.661(2) 0.5000 -0.369(2) 0.207(12) Uani 1 2 d SDU
H20 H 0.5934 0.5000 -0.3928 0.248 Uiso 1 2 calc SR
C24 C 0.7751(17) 0.5000 -0.203(3) 0.224(15) Uani 1 2 d SDU
H24 H 0.7922 0.5000 -0.1048 0.268 Uiso 1 2 calc SR
C23 C 0.854(2) 0.5000 -0.293(4) 0.37(4) Uani 1 2 d SD
H23 H 0.9199 0.5000 -0.2605 0.439 Uiso 1 2 calc SR
C22 C 0.821(3) 0.5000 -0.438(4) 0.29(3) Uani 1 2 d SD
H22 H 0.8681 0.5000 -0.5069 0.342 Uiso 1 2 calc SR
C21 C 0.722(3) 0.5000 -0.484(3) 0.30(2) Uani 1 2 d SD
H21 H 0.6989 0.5000 -0.5802 0.365 Uiso 1 2 calc SR

loop_
_atom_site_aniso_label
_atom_site_aniso_U_11
_atom_site_aniso_U_22
_atom_site_aniso_U_33
_atom_site_aniso_U_23
_atom_site_aniso_U_13
_atom_site_aniso_U_12
Cu1 0.0823(9) 0.0382(7) 0.0665(9) 0.000 -0.0284(6) 0.000
O1 0.128(5) 0.072(3) 0.080(4) -0.027(3) -0.026(3) -0.017(3)
O2 0.104(4) 0.065(3) 0.096(4) -0.017(3) -0.030(3) -0.024(3)
C1 0.117(7) 0.051(4) 0.076(5) -0.003(3) -0.047(5) -0.018(4)
C2 0.165(9) 0.072(5) 0.089(6) -0.008(4) -0.055(6) -0.037(6)
C3 0.096(13) 0.17(3) 0.19(3) -0.12(2) -0.010(17) -0.015(16)
C4 0.121(19) 0.12(2) 0.19(3) -0.10(2) -0.033(19) 0.026(16)
C5 0.184(13) 0.079(6) 0.137(10) -0.024(6) -0.070(9) -0.028(7)
C6 0.130(16) 0.110(16) 0.127(16) -0.065(14) -0.049(13) -0.022(13)
C7 0.15(2) 0.22(4) 0.30(5) -0.15(4) -0.12(3) 0.02(3)
C8 0.27(5) 0.23(4) 0.21(4) -0.06(3) -0.04(4) 0.12(4)
C9 0.122(19) 0.23(4) 0.26(4) -0.15(3) -0.06(2) 0.00(2)
C10 0.15(2) 0.121(19) 0.16(2) -0.050(16) -0.064(17) 0.007(16)
C11 0.127(15) 0.089(12) 0.107(13) -0.039(11) -0.060(12) -0.014(11)
C12 0.21(3) 0.14(3) 0.116(19) -0.039(17) -0.029(18) -0.06(3)
C13 0.14(2) 0.17(3) 0.118(19) -0.063(19) -0.031(15) -0.03(2)
C14 0.145(19) 0.077(11) 0.104(14) -0.024(10) -0.047(13) -0.029(12)
C15 0.28(4) 0.108(19) 0.15(2) -0.025(16) -0.07(2) -0.09(2)
C16 0.42(7) 0.14(2) 0.12(2) 0.029(18) -0.07(3) -0.15(3)
C17 0.46(10) 0.09(3) 0.14(3) 0.02(2) -0.07(4) -0.13(5)
C18 0.37(5) 0.092(16) 0.105(16) 0.018(13) -0.09(2) -0.10(2)
C19 0.20(2) 0.053(9) 0.097(13) -0.017(8) -0.063(14) -0.028(12)
N1 0.138(11) 0.085(7) 0.108(9) 0.000 -0.005(8) 0.000
C20 0.24(3) 0.24(3) 0.139(19) 0.000 0.07(2) 0.000
C24 0.16(2) 0.37(5) 0.139(18) 0.000 -0.038(17) 0.000
C23 0.14(2) 0.71(13) 0.24(4) 0.000 0.05(3) 0.000
C22 0.21(4) 0.22(3) 0.45(8) 0.000 0.17(5) 0.000
C21 0.42(7) 0.34(5) 0.17(3) 0.000 0.16(4) 0.000

loop_
_atom_type_symbol
_atom_type_description
_atom_type_scat_dispersion_real
_atom_type_scat_dispersion_imag
_atom_type_scat_source
C C 0.0033 0.0016 'International Tables Vol C Tables 4.2.6.8 and 6.1.1.4'
H H 0.0000 0.0000 'International Tables Vol C Tables 4.2.6.8 and 6.1.1.4'
N N 0.0061 0.0033 'International Tables Vol C Tables 4.2.6.8 and 6.1.1.4'
O O 0.0106 0.0060 'International Tables Vol C Tables 4.2.6.8 and 6.1.1.4'
Cu Cu 0.3201 1.2651 'International Tables Vol C Tables 4.2.6.8 and 6.1.1.4'

loop_
_geom_angle_atom_site_label_1
_geom_angle_atom_site_label_2
_geom_angle_atom_site_label_3
_geom_angle
_geom_angle_site_symmetry_1
_geom_angle_site_symmetry_3
O2 Cu1 O2 88.9(4) . 6_565
O2 Cu1 O1 167.6(3) . 5_665
O2 Cu1 O1 89.8(3) 6_565 5_665
O2 Cu1 O1 89.8(3) . 2_655
O2 Cu1 O1 167.6(3) 6_565 2_655
O1 Cu1 O1 88.9(4) 5_665 2_655
O2 Cu1 N1 100.7(4) . .
O2 Cu1 N1 100.7(4) 6_565 .
O1 Cu1 N1 91.6(4) 5_665 .
O1 Cu1 N1 91.6(4) 2_655 .
O2 Cu1 Cu1 83.1(2) . 5_665
O2 Cu1 Cu1 83.1(2) 6_565 5_665
O1 Cu1 Cu1 84.5(2) 5_665 5_665
O1 Cu1 Cu1 84.5(2) 2_655 5_665
N1 Cu1 Cu1 174.5(4) . 5_665
C1 O1 Cu1 121.7(5) . 5_665
C1 O2 Cu1 123.9(5) . .
O2 C1 O1 126.7(7) . .
O2 C1 C2 116.4(9) . .
O1 C1 C2 116.9(9) . .
C19 C2 C3 67.3(13) . .
C19 C2 C12 113.4(14) . .
C3 C2 C12 60.6(12) . .
C19 C2 C11 76.2(14) . .
C3 C2 C11 119.6(11) . .
C12 C2 C11 95.8(13) . .
C19 C2 C1 125.8(9) . .
C3 C2 C1 122.3(11) . .
C12 C2 C1 116.1(11) . .
C11 C2 C1 118.1(9) . .
C2 C3 C4 122.7(15) . .
C2 C3 H3 118.7 . .
C4 C3 H3 118.7 . .
C5 C4 C3 123.8(14) . .
C5 C4 H4 118.1 . .
C3 C4 H4 118.1 . .
C4 C5 C14 58.5(15) . .
C4 C5 C13 60.6(18) . .
C14 C5 C13 109.7(15) . .
C4 C5 C6 117.2(12) . .
C14 C5 C6 78.6(13) . .
C13 C5 C6 101.6(15) . .
C4 C5 C5 116.8(16) . 7_666
C14 C5 C5 121.4(13) . 7_666
C13 C5 C5 114.8(15) . 7_666
C6 C5 C5 124.5(14) . 7_666
C7 C6 C11 118.1(14) . .
C7 C6 C5 124.0(13) . .
C11 C6 C5 117.7(12) . .
C7 C6 C13 140(2) . .
C11 C6 C13 88.8(12) . .
C5 C6 C13 38.3(8) . .
C7 C6 C19 147(2) . .
C11 C6 C19 52.2(9) . .
C5 C6 C19 76.6(10) . .
C13 C6 C19 72.2(9) . .
C8 C7 C6 119.0(16) . .
C8 C7 H7 120.6 . .
C6 C7 H7 120.4 . .
C7 C8 C9 127(2) . .
C7 C8 H8 116.3 . .
C9 C8 H8 116.4 . .
C10 C9 C8 111(2) . .
C10 C9 H9 124.3 . .
C8 C9 H9 124.2 . .
C9 C10 C11 128.2(18) . .
C9 C10 H10 115.9 . .
C11 C10 H10 115.9 . .
C6 C11 C10 115.5(13) . .
C6 C11 C2 115.7(12) . .
C10 C11 C2 128.7(12) . .
C6 C11 C12 90.2(12) . .
C10 C11 C12 138.3(18) . .
C2 C11 C12 40.5(7) . .
C13 C12 C2 119(2) . .
C13 C12 C11 94.0(14) . .
C2 C12 C11 43.7(8) . .
C13 C12 H12 120.5 . .
C2 C12 H12 120.5 . .
C11 C12 H12 130.0 . .
C5 C13 C12 118.4(18) . .
C5 C13 C6 40.1(9) . .
C12 C13 C6 86.9(13) . .
C5 C13 H13 120.8 . .
C12 C13 H13 120.8 . .
C6 C13 H13 143.0 . .
C5 C14 C15 114.5(14) . .
C5 C14 C19 119.6(13) . .
C15 C14 C19 122.8(15) . .
C14 C15 C16 117.4(15) . .
C14 C15 H15 121.4 . .
C16 C15 H15 121.3 . .
C15 C16 C17 123.6(17) . .
C15 C16 H16 118.2 . .
C17 C16 H16 118.2 . .
C18 C17 C16 116.6(18) . .
C18 C17 H17 121.7 . .
C16 C17 H17 121.7 . .
C19 C18 C17 122.6(16) . .
C19 C18 H18 118.6 . .
C17 C18 H18 118.7 . .
C2 C19 C18 117.6(12) . .
C2 C19 C14 124.8(14) . .
C18 C19 C14 116.9(14) . .
C2 C19 C6 87.9(12) . .
C18 C19 C6 124(2) . .
C14 C19 C6 54.4(10) . .
C24 N1 C20 118(2) . .
C24 N1 Cu1 123.7(16) . .
C20 N1 Cu1 118.8(14) . .
N1 C20 C21 127(2) . .
N1 C20 H20 116.4 . .
C21 C20 H20 116.3 . .
N1 C24 C23 128(2) . .
N1 C24 H24 115.8 . .
C23 C24 H24 115.7 . .
C22 C23 C24 112(3) . .
C22 C23 H23 124.2 . .
C24 C23 H23 124.2 . .
C23 C22 C21 123(4) . .
C23 C22 H22 118.5 . .
C21 C22 H22 118.5 . .
C20 C21 C22 112(3) . .
C20 C21 H21 124.0 . .
C22 C21 H21 123.9 . .

loop_
_geom_bond_atom_site_label_1
_geom_bond_atom_site_label_2
_geom_bond_distance
_geom_bond_site_symmetry_2
Cu1 O2 1.961(5) .
Cu1 O2 1.961(5) 6_565
Cu1 O1 1.967(5) 5_665
Cu1 O1 1.967(5) 2_655
Cu1 N1 2.175(14) .
Cu1 Cu1 2.643(2) 5_665
O1 C1 1.246(11) .
O1 Cu1 1.967(5) 5_665
O2 C1 1.239(11) .
C1 C2 1.532(9) .
C2 C19 1.290(17) .
C2 C3 1.291(16) .
C2 C12 1.423(18) .
C2 C11 1.512(15) .
C3 C4 1.385(17) .
C3 H3 0.9400 .
C4 C5 1.279(16) .
C4 H4 0.9400 .
C5 C14 1.317(15) .
C5 C13 1.444(18) .
C5 C6 1.503(16) .
C5 C5 1.540(17) 7_666
C6 C7 1.441(18) .
C6 C11 1.447(14) .
C6 C13 2.28(3) .
C6 C19 2.20(3) .
C7 C8 1.383(19) .
C7 H7 0.9400 .
C8 C9 1.398(19) .
C8 H8 0.9400 .
C9 C10 1.384(19) .
C9 H9 0.9400 .
C10 C11 1.443(17) .
C10 H10 0.9400 .
C11 C12 2.18(3) .
C12 C13 1.412(18) .
C12 H12 0.9400 .
C13 H13 0.9400 .
C14 C15 1.373(17) .
C14 C19 1.410(15) .
C15 C16 1.387(18) .
C15 H15 0.9400 .
C16 C17 1.390(19) .
C16 H16 0.9400 .
C17 C18 1.397(19) .
C17 H17 0.9400 .
C18 C19 1.395(18) .
C18 H18 0.9400 .
N1 C24 1.23(2) .
N1 C20 1.27(2) .
C20 C21 1.40(2) .
C20 H20 0.9400 .
C24 C23 1.41(2) .
C24 H24 0.9400 .
C23 C22 1.40(2) .
C23 H23 0.9400 .
C22 C21 1.41(2) .
C22 H22 0.9400 .
C21 H21 0.9400 .

loop_
_geom_torsion_atom_site_label_1
_geom_torsion_atom_site_label_2
_geom_torsion_atom_site_label_3
_geom_torsion_atom_site_label_4
_geom_torsion
_geom_torsion_site_symmetry_1
_geom_torsion_site_symmetry_4
O2 Cu1 O2 C1 -81.6(7) 6_565 .
O1 Cu1 O2 C1 2.2(14) 5_665 .
O1 Cu1 O2 C1 86.1(7) 2_655 .
N1 Cu1 O2 C1 177.7(7) . .
Cu1 Cu1 O2 C1 1.6(6) 5_665 .
Cu1 O2 C1 O1 -3.4(13) . .
Cu1 O2 C1 C2 176.2(5) . .
Cu1 O1 C1 O2 3.1(12) 5_665 .
Cu1 O1 C1 C2 -176.4(5) 5_665 .
O2 C1 C2 C19 62.8(18) . .
O1 C1 C2 C19 -117.7(17) . .
O2 C1 C2 C3 146.6(12) . .
O1 C1 C2 C3 -33.8(13) . .
O2 C1 C2 C12 -143.1(13) . .
O1 C1 C2 C12 36.5(15) . .
O2 C1 C2 C11 -30.2(14) . .
O1 C1 C2 C11 149.4(12) . .
C19 C2 C3 C4 -57.6(12) . .
C12 C2 C3 C4 79.3(14) . .
C11 C2 C3 C4 0.0(14) . .
C1 C2 C3 C4 -176.7(12) . .
C2 C3 C4 C5 -14(2) . .
C3 C4 C5 C14 77(2) . .
C3 C4 C5 C13 -66(2) . .
C3 C4 C5 C6 22(3) . .
C3 C4 C5 C5 -170.7(15) . 7_666
C4 C5 C6 C7 167(3) . .
C14 C5 C6 C7 122(3) . .
C13 C5 C6 C7 -130(3) . .
C5 C5 C6 C7 1(4) 7_666 .
C4 C5 C6 C11 -18(3) . .
C14 C5 C6 C11 -63(2) . .
C13 C5 C6 C11 45(3) . .
C5 C5 C6 C11 176.5(18) 7_666 .
C4 C5 C6 C13 -63(2) . .
C14 C5 C6 C13 -108.1(15) . .
C5 C5 C6 C13 131(2) 7_666 .
C4 C5 C6 C19 15(2) . .
C14 C5 C6 C19 -29.9(9) . .
C13 C5 C6 C19 78.2(14) . .
C5 C5 C6 C19 -150.4(16) 7_666 .
C11 C6 C7 C8 3(5) . .
C5 C6 C7 C8 179(3) . .
C13 C6 C7 C8 131(3) . .
C19 C6 C7 C8 -60(6) . .
C6 C7 C8 C9 -6(7) . .
C7 C8 C9 C10 1(6) . .
C8 C9 C10 C11 5(6) . .
C7 C6 C11 C10 2(4) . .
C5 C6 C11 C10 -174(2) . .
C13 C6 C11 C10 -148(2) . .
C19 C6 C11 C10 144(3) . .
C7 C6 C11 C2 -179(3) . .
C5 C6 C11 C2 5(3) . .
C13 C6 C11 C2 31.2(18) . .
C19 C6 C11 C2 -37.0(13) . .
C7 C6 C11 C12 148(3) . .
C5 C6 C11 C12 -27(2) . .
C13 C6 C11 C12 -1.5(10) . .
C19 C6 C11 C12 -69.7(11) . .
C9 C10 C11 C6 -7(5) . .
C9 C10 C11 C2 174(3) . .
C9 C10 C11 C12 -130(3) . .
C19 C2 C11 C6 56.6(19) . .
C3 C2 C11 C6 3(2) . .
C12 C2 C11 C6 -56(2) . .
C1 C2 C11 C6 -180.0(16) . .
C19 C2 C11 C10 -125(3) . .
C3 C2 C11 C10 -178(2) . .
C12 C2 C11 C10 122(3) . .
C1 C2 C11 C10 -1(3) . .
C19 C2 C11 C12 112.8(14) . .
C3 C2 C11 C12 59.3(14) . .
C1 C2 C11 C12 -123.8(14) . .
C19 C2 C12 C13 -15(2) . .
C3 C2 C12 C13 -58.6(14) . .
C11 C2 C12 C13 62.2(15) . .
C1 C2 C12 C13 -172.6(12) . .
C19 C2 C12 C11 -77.5(14) . .
C3 C2 C12 C11 -120.8(13) . .
C1 C2 C12 C11 125.2(13) . .
C6 C11 C12 C13 2.4(15) . .
C10 C11 C12 C13 133(2) . .
C2 C11 C12 C13 -129.2(18) . .
C6 C11 C12 C2 131.5(18) . .
C10 C11 C12 C2 -98(2) . .
C4 C5 C13 C12 72.3(17) . .
C14 C5 C13 C12 39(2) . .
C6 C5 C13 C12 -43(2) . .
C5 C5 C13 C12 -179.7(14) 7_666 .
C4 C5 C13 C6 114.8(15) . .
C14 C5 C13 C6 81.9(14) . .
C5 C5 C13 C6 -137(2) 7_666 .
C2 C12 C13 C5 -13.4(19) . .
C11 C12 C13 C5 24.4(17) . .
C2 C12 C13 C6 -39.3(14) . .
C11 C12 C13 C6 -1.5(10) . .
C7 C6 C13 C5 83(3) . .
C11 C6 C13 C5 -141(2) . .
C19 C6 C13 C5 -90.8(16) . .
C7 C6 C13 C12 -133(3) . .
C11 C6 C13 C12 2.2(15) . .
C5 C6 C13 C12 143(2) . .
C19 C6 C13 C12 52.6(11) . .
C4 C5 C14 C15 128(2) . .
C13 C5 C14 C15 161.4(17) . .
C6 C5 C14 C15 -100.2(19) . .
C5 C5 C14 C15 24(3) 7_666 .
C4 C5 C14 C19 -72(2) . .
C13 C5 C14 C19 -38(3) . .
C6 C5 C14 C19 60.2(18) . .
C5 C5 C14 C19 -176.1(18) 7_666 .
C5 C14 C15 C16 158(3) . .
C19 C14 C15 C16 -1(4) . .
C14 C15 C16 C17 0(5) . .
C15 C16 C17 C18 3(5) . .
C16 C17 C18 C19 -5(5) . .
C3 C2 C19 C18 -132(3) . .
C12 C2 C19 C18 -172(2) . .
C11 C2 C19 C18 98(2) . .
C1 C2 C19 C18 -17(3) . .
C3 C2 C19 C14 58(2) . .
C12 C2 C19 C14 18(3) . .
C11 C2 C19 C14 -72(2) . .
C1 C2 C19 C14 172.8(16) . .
C3 C2 C19 C6 101.1(10) . .
C12 C2 C19 C6 60.7(15) . .
C11 C2 C19 C6 -29.7(9) . .
C1 C2 C19 C6 -144.5(12) . .
C17 C18 C19 C2 -167(3) . .
C17 C18 C19 C14 4(4) . .
C17 C18 C19 C6 -60(4) . .
C5 C14 C19 C2 11(3) . .
C15 C14 C19 C2 169(2) . .
C5 C14 C19 C18 -159(2) . .
C15 C14 C19 C18 -1(3) . .
C5 C14 C19 C6 -45.7(14) . .
C15 C14 C19 C6 113(2) . .
C7 C6 C19 C2 124(3) . .
C11 C6 C19 C2 39.5(14) . .
C5 C6 C19 C2 -102.7(14) . .
C13 C6 C19 C2 -63.2(12) . .
C7 C6 C19 C18 2(4) . .
C11 C6 C19 C18 -83(2) . .
C5 C6 C19 C18 135.2(16) . .
C13 C6 C19 C18 174.7(16) . .
C7 C6 C19 C14 -99(3) . .
C11 C6 C19 C14 176(2) . .
C5 C6 C19 C14 34.1(11) . .
C13 C6 C19 C14 73.6(13) . .
O2 Cu1 N1 C24 45.4(2) . .
O2 Cu1 N1 C24 -45.4(2) 6_565 .
O1 Cu1 N1 C24 -135.5(2) 5_665 .
O1 Cu1 N1 C24 135.5(2) 2_655 .
Cu1 Cu1 N1 C24 180.000(7) 5_665 .
O2 Cu1 N1 C20 -134.6(2) . .
O2 Cu1 N1 C20 134.6(2) 6_565 .
O1 Cu1 N1 C20 44.5(2) 5_665 .
O1 Cu1 N1 C20 -44.5(2) 2_655 .
Cu1 Cu1 N1 C20 0.000(5) 5_665 .
C24 N1 C20 C21 0.000(3) . .
Cu1 N1 C20 C21 180.000(4) . .
C20 N1 C24 C23 0.000(2) . .
Cu1 N1 C24 C23 180.000(2) . .
N1 C24 C23 C22 0.000(5) . .
C24 C23 C22 C21 0.000(4) . .
N1 C20 C21 C22 0.000(3) . .
C23 C22 C21 C20 0.000(6) . .
